data_7029937
loop_
_publ_author_name
'Chernyshev, Alexander N.'
'Bokach, Nadezhda A.'
'Gushchin, Pavel V.'
'Haukka, Matti'
'Kukushkin, Vadim Yu'

_publ_section_title
;
 Reactions of platinum(IV)-bound nitriles with isomeric nitroanilines:
 addition vs. substitution.
;
_journal_issue 41
_journal_name_full 'Dalton transactions (Cambridge, England : 2003)'
_journal_page_first 12857
_journal_page_last 12864
_journal_paper_doi 10.1039/c2dt30986f
_journal_volume 41
_journal_year 2012
_chemical_formula_moiety 'C12 H12 Cl4 N4 O4 Pt, 2(H2 O)'
_chemical_formula_sum 'C12 H16 Cl4 N4 O6 Pt'
_chemical_formula_weight 649.18
_chemical_name_systematic
;
?
;
_space_group_IT_number 14
_symmetry_cell_setting monoclinic
_symmetry_space_group_name_Hall '-P 2ybc'
_symmetry_space_group_name_H-M 'P 1 21/c 1'
_atom_sites_solution_hydrogens geom
_atom_sites_solution_primary direct
_atom_sites_solution_secondary difmap
_audit_creation_method SHELXL-97
_cell_angle_alpha 90.00
_cell_angle_beta 98.3540(10)
_cell_angle_gamma 90.00
_cell_formula_units_Z 2
_cell_length_a 5.8898(2)
_cell_length_b 18.3306(7)
_cell_length_c 8.9748(3)
_cell_measurement_reflns_used 9993
_cell_measurement_temperature 100(2)
_cell_measurement_theta_max 32.88
_cell_measurement_theta_min 2.55
_cell_volume 958.67(6)
_computing_cell_refinement 'SAINT (Bruker AXS, 2009)'
_computing_data_collection 'APEX2 (Bruker AXS, 2010)'
_computing_data_reduction 'SAINT (Bruker AXS, 2009)'
_computing_molecular_graphics 'Diamond v.3.2e (Brandenburg, 2010)'
_computing_publication_material 'SHELXL-97 (Sheldrick, 2008)'
_computing_structure_refinement 'SHELXL-97 (Sheldrick, 2008)'
_computing_structure_solution 'SHELXS-97 (Sheldrick, 2008)'
_diffrn_ambient_temperature 100(2)
_diffrn_detector_area_resol_mean 16
_diffrn_measured_fraction_theta_full 0.975
_diffrn_measured_fraction_theta_max 0.975
_diffrn_measurement_device '62mm x 62mm CCD camera on \k-goniostat'
_diffrn_measurement_device_type 'Bruker KAPPA APEX II CCD'
_diffrn_measurement_method '\f scans and \w scans with \k offset'
_diffrn_radiation_monochromator 'horizontally mounted graphite crystal'
_diffrn_radiation_source 'fine-focus sealed tube'
_diffrn_radiation_type MoK\a
_diffrn_radiation_wavelength 0.71073
_diffrn_reflns_av_R_equivalents 0.0205
_diffrn_reflns_av_sigmaI/netI 0.0175
_diffrn_reflns_limit_h_max 8
_diffrn_reflns_limit_h_min -7
_diffrn_reflns_limit_k_max 26
_diffrn_reflns_limit_k_min -27
_diffrn_reflns_limit_l_max 13
_diffrn_reflns_limit_l_min -13
_diffrn_reflns_number 21370
_diffrn_reflns_theta_full 32.01
_diffrn_reflns_theta_max 32.01
_diffrn_reflns_theta_min 2.22
_exptl_absorpt_coefficient_mu 7.914
_exptl_absorpt_correction_T_max 0.4764
_exptl_absorpt_correction_T_min 0.3641
_exptl_absorpt_correction_type multi-scan
_exptl_absorpt_process_details 'SADABS (Sheldrick, 2008)'
_exptl_crystal_colour orange
_exptl_crystal_density_diffrn 2.249
_exptl_crystal_density_method 'not measured'
_exptl_crystal_description block
_exptl_crystal_F_000 620
_exptl_crystal_size_max 0.16
_exptl_crystal_size_mid 0.13
_exptl_crystal_size_min 0.11
_refine_diff_density_max 2.904
_refine_diff_density_min -1.385
_refine_diff_density_rms 0.140
_refine_ls_extinction_method none
_refine_ls_goodness_of_fit_ref 1.294
_refine_ls_hydrogen_treatment constr
_refine_ls_matrix_type full
_refine_ls_number_parameters 124
_refine_ls_number_reflns 3256
_refine_ls_number_restraints 0
_refine_ls_restrained_S_all 1.294
_refine_ls_R_factor_all 0.0325
_refine_ls_R_factor_gt 0.0267
_refine_ls_shift/su_max 0.000
_refine_ls_shift/su_mean 0.000
_refine_ls_structure_factor_coef Fsqd
_refine_ls_weighting_details 'calc w=1/[\s^2^(Fo^2^)+(0.0139P)^2^+2.8776P] where P=(Fo^2^+2Fc^2^)/3'
_refine_ls_weighting_scheme calc
_refine_ls_wR_factor_gt 0.0543
_refine_ls_wR_factor_ref 0.0556
_reflns_number_gt 2885
_reflns_number_total 3256
_reflns_threshold_expression >2sigma(I)
_cod_data_source_file c2dt30986f.txt
_cod_data_source_block trans-2
_cod_original_sg_symbol_H-M 'P 21/c'
_cod_database_code 7029937

loop_
_symmetry_equiv_pos_as_xyz
'x, y, z'
'-x, y+1/2, -z+1/2'
'-x, -y, -z'
'x, -y-1/2, z-1/2'

loop_
_atom_site_label
_atom_site_type_symbol
_atom_site_fract_x
_atom_site_fract_y
_atom_site_fract_z
_atom_site_U_iso_or_equiv
_atom_site_adp_type
_atom_site_occupancy
_atom_site_symmetry_multiplicity
_atom_site_calc_flag
_atom_site_refinement_flags
Pt1 Pt 0.5000 0.5000 0.5000 0.01149(5) Uani 1 2 d S
Cl1 Cl 0.68934(13) 0.39558(4) 0.59273(9) 0.01555(14) Uani 1 1 d .
Cl2 Cl 0.24841(13) 0.48529(4) 0.67241(9) 0.01593(14) Uani 1 1 d .
O1S O 0.7278(6) 0.48835(16) 0.9451(3) 0.0378(7) Uani 1 1 d .
H1SA H 0.7575 0.4473 0.9363 0.057 Uiso 1 1 d R
H1SB H 0.7544 0.5075 1.0281 0.057 Uiso 1 1 d R
O1 O 0.0426(6) 0.13334(15) 0.4257(4) 0.0339(7) Uani 1 1 d .
O2 O -0.1191(5) 0.22545(16) 0.5152(4) 0.0354(7) Uani 1 1 d .
N1 N 0.2685(4) 0.44608(14) 0.3397(3) 0.0148(5) Uani 1 1 d .
H1N H 0.1232 0.4559 0.3605 0.018 Uiso 1 1 calc R
H1M H 0.2798 0.4666 0.2475 0.018 Uiso 1 1 calc R
N2 N 0.0190(5) 0.19918(17) 0.4420(4) 0.0212(6) Uani 1 1 d .
C1 C 0.2875(5) 0.36843(17) 0.3244(3) 0.0145(6) Uani 1 1 d .
C2 C 0.1454(6) 0.32294(18) 0.3916(4) 0.0168(6) Uani 1 1 d .
H2 H 0.0356 0.3419 0.4490 0.020 Uiso 1 1 calc R
C3 C 0.1693(6) 0.24842(18) 0.3718(4) 0.0163(6) Uani 1 1 d .
C4 C 0.3257(6) 0.21828(18) 0.2888(4) 0.0187(6) Uani 1 1 d .
H4 H 0.3368 0.1670 0.2771 0.022 Uiso 1 1 calc R
C5 C 0.4659(6) 0.26562(19) 0.2231(4) 0.0196(6) Uani 1 1 d .
H5 H 0.5761 0.2465 0.1661 0.023 Uiso 1 1 calc R
C6 C 0.4474(6) 0.34030(18) 0.2396(4) 0.0180(6) Uani 1 1 d .
H6 H 0.5432 0.3723 0.1933 0.022 Uiso 1 1 calc R

loop_
_atom_site_aniso_label
_atom_site_aniso_U_11
_atom_site_aniso_U_22
_atom_site_aniso_U_33
_atom_site_aniso_U_23
_atom_site_aniso_U_13
_atom_site_aniso_U_12
Pt1 0.01201(7) 0.00908(7) 0.01444(7) 0.00008(6) 0.00550(5) 0.00077(6)
Cl1 0.0149(3) 0.0122(3) 0.0199(3) 0.0023(3) 0.0039(2) 0.0025(3)
Cl2 0.0147(3) 0.0171(3) 0.0174(3) 0.0024(2) 0.0072(2) 0.0014(3)
O1S 0.064(2) 0.0271(16) 0.0223(13) -0.0001(11) 0.0054(13) 0.0144(14)
O1 0.0463(18) 0.0169(13) 0.0424(17) -0.0049(11) 0.0198(14) -0.0085(12)
O2 0.0324(15) 0.0288(15) 0.0515(19) 0.0041(13) 0.0279(14) 0.0005(12)
N1 0.0140(12) 0.0142(12) 0.0163(12) -0.0008(10) 0.0031(9) 0.0029(10)
N2 0.0211(14) 0.0198(14) 0.0235(14) 0.0002(11) 0.0053(11) -0.0042(11)
C1 0.0126(13) 0.0165(14) 0.0142(13) 0.0007(11) 0.0014(10) 0.0014(11)
C2 0.0163(14) 0.0168(14) 0.0181(15) -0.0034(11) 0.0054(11) 0.0005(12)
C3 0.0175(14) 0.0165(14) 0.0156(14) -0.0009(11) 0.0044(11) -0.0026(12)
C4 0.0226(15) 0.0143(14) 0.0199(15) -0.0037(11) 0.0056(12) -0.0001(12)
C5 0.0204(16) 0.0186(15) 0.0216(16) -0.0046(12) 0.0094(12) 0.0020(12)
C6 0.0183(15) 0.0183(15) 0.0191(15) -0.0022(12) 0.0088(12) -0.0001(12)

loop_
_atom_type_symbol
_atom_type_description
_atom_type_scat_dispersion_real
_atom_type_scat_dispersion_imag
_atom_type_scat_source
C C 0.0033 0.0016 'International Tables Vol C Tables 4.2.6.8 and 6.1.1.4'
H H 0.0000 0.0000 'International Tables Vol C Tables 4.2.6.8 and 6.1.1.4'
N N 0.0061 0.0033 'International Tables Vol C Tables 4.2.6.8 and 6.1.1.4'
O O 0.0106 0.0060 'International Tables Vol C Tables 4.2.6.8 and 6.1.1.4'
Cl Cl 0.1484 0.1585 'International Tables Vol C Tables 4.2.6.8 and 6.1.1.4'
Pt Pt -1.7033 8.3905 'International Tables Vol C Tables 4.2.6.8 and 6.1.1.4'

loop_
_geom_angle_atom_site_label_1
_geom_angle_atom_site_label_2
_geom_angle_atom_site_label_3
_geom_angle
_geom_angle_site_symmetry_1
_geom_angle_site_symmetry_3
N1 Pt1 N1 179.998(1) . 3_666
N1 Pt1 Cl2 90.69(8) . 3_666
N1 Pt1 Cl2 89.31(8) 3_666 3_666
N1 Pt1 Cl2 89.31(8) . .
N1 Pt1 Cl2 90.69(8) 3_666 .
Cl2 Pt1 Cl2 180.00(2) 3_666 .
N1 Pt1 Cl1 84.89(7) . 3_666
N1 Pt1 Cl1 95.11(7) 3_666 3_666
Cl2 Pt1 Cl1 89.14(3) 3_666 3_666
Cl2 Pt1 Cl1 90.86(3) . 3_666
N1 Pt1 Cl1 95.11(7) . .
N1 Pt1 Cl1 84.89(7) 3_666 .
Cl2 Pt1 Cl1 90.86(3) 3_666 .
Cl2 Pt1 Cl1 89.14(3) . .
Cl1 Pt1 Cl1 180.0 3_666 .
H1SA O1S H1SB 119.5 . .
C1 N1 Pt1 119.0(2) . .
C1 N1 H1N 107.6 . .
Pt1 N1 H1N 107.6 . .
C1 N1 H1M 107.6 . .
Pt1 N1 H1M 107.6 . .
H1N N1 H1M 107.0 . .
O2 N2 O1 123.4(3) . .
O2 N2 C3 118.7(3) . .
O1 N2 C3 117.9(3) . .
C2 C1 C6 121.1(3) . .
C2 C1 N1 119.8(3) . .
C6 C1 N1 119.2(3) . .
C1 C2 C3 117.4(3) . .
C1 C2 H2 121.3 . .
C3 C2 H2 121.3 . .
C4 C3 C2 123.4(3) . .
C4 C3 N2 118.4(3) . .
C2 C3 N2 118.1(3) . .
C3 C4 C5 117.6(3) . .
C3 C4 H4 121.2 . .
C5 C4 H4 121.2 . .
C6 C5 C4 120.8(3) . .
C6 C5 H5 119.6 . .
C4 C5 H5 119.6 . .
C5 C6 C1 119.7(3) . .
C5 C6 H6 120.2 . .
C1 C6 H6 120.2 . .

loop_
_geom_bond_atom_site_label_1
_geom_bond_atom_site_label_2
_geom_bond_distance
_geom_bond_site_symmetry_2
_geom_bond_publ_flag
Pt1 N1 2.082(3) . yes
Pt1 N1 2.082(3) 3_666 ?
Pt1 Cl2 2.3084(7) 3_666 ?
Pt1 Cl2 2.3085(7) . yes
Pt1 Cl1 2.3087(7) 3_666 ?
Pt1 Cl1 2.3087(7) . yes
O1S H1SA 0.7794 . ?
O1S H1SB 0.8181 . ?
O1 N2 1.226(4) . ?
O2 N2 1.217(4) . ?
N1 C1 1.436(4) . ?
N1 H1N 0.9200 . ?
N1 H1M 0.9200 . ?
N2 C3 1.469(4) . ?
C1 C2 1.380(4) . ?
C1 C6 1.393(4) . ?
C2 C3 1.387(4) . ?
C2 H2 0.9500 . ?
C3 C4 1.381(5) . ?
C4 C5 1.387(5) . ?
C4 H4 0.9500 . ?
C5 C6 1.383(5) . ?
C5 H5 0.9500 . ?
C6 H6 0.9500 . ?

loop_
_geom_hbond_atom_site_label_D
_geom_hbond_atom_site_label_H
_geom_hbond_atom_site_label_A
_geom_hbond_distance_DH
_geom_hbond_distance_HA
_geom_hbond_distance_DA
_geom_hbond_angle_DHA
_geom_hbond_site_symmetry_A
_geom_hbond_publ_flag
O1S H1SA O1 0.78 2.25 2.922(4) 144.9 4_666 yes
O1S H1SB O1 0.82 2.60 3.128(4) 123.3 2_656 yes
O1S H1SB Cl2 0.82 2.69 3.449(3) 154.4 3_667 yes
N1 H1N Cl2 0.92 2.42 3.281(3) 156.2 3_566 yes
N1 H1M O1S 0.92 1.91 2.827(4) 174.4 3_666 yes
